data_7239626
loop_
_publ_author_name
'Xu, Qi-Wei'
'Dong, Gaoyun'
'Cui, Ruifang'
'Li, Xia'

_publ_section_title
;
 3D lanthanide-coordination frameworks constructed by a ternary
 mixed-ligand: crystal structure, luminescence and luminescence sensing
;
_journal_issue 4
_journal_name_full CrystEngComm
_journal_page_first 740
_journal_page_last 750
_journal_paper_doi 10.1039/C9CE01779H
_journal_volume 22
_journal_year 2020
_chemical_formula_sum 'C28 H16 N2 O9 Sm'
_chemical_formula_weight 674.78
_space_group_IT_number 14
_space_group_name_Hall '-P 2ybc'
_space_group_name_H-M_alt 'P 1 21/c 1'
_symmetry_cell_setting monoclinic
_symmetry_space_group_name_H-M 'P 1 21/c 1'
_atom_sites_solution_hydrogens geom
_atom_sites_solution_primary direct
_atom_sites_solution_secondary difmap
_audit_creation_method SHELXL-97
_audit_update_record
;
2017-03-07 deposited with the CCDC.	2019-12-13 downloaded from the CCDC.
;
_cell_angle_alpha 90.00
_cell_angle_beta 114.600(3)
_cell_angle_gamma 90.00
_cell_formula_units_Z 4
_cell_length_a 10.4782(6)
_cell_length_b 15.1980(9)
_cell_length_c 18.5232(9)
_cell_measurement_reflns_used 5219
_cell_measurement_temperature 293(2)
_cell_measurement_theta_max 27.573
_cell_measurement_theta_min 3.16
_cell_volume 2682.0(3)
_computing_cell_refinement 'Bruker SMART'
_computing_data_collection 'Bruker SMART'
_computing_data_reduction 'Bruker SAINT'
_computing_molecular_graphics 'Bruker SHELXTL'
_computing_publication_material 'Bruker SHELXTL'
_computing_structure_refinement 'SHELXL-97 (Sheldrick, 1997)'
_computing_structure_solution 'SHELXS-97 (Sheldrick, 1990)'
_diffrn_ambient_temperature 293(2)
_diffrn_measured_fraction_theta_full 0.998
_diffrn_measured_fraction_theta_max 0.998
_diffrn_measurement_device_type 'Rigaku Saturn724 CCD'
_diffrn_measurement_method 'phi and omega scans'
_diffrn_radiation_monochromator graphite
_diffrn_radiation_source 'fine-focus sealed tube'
_diffrn_radiation_type MoK\a
_diffrn_radiation_wavelength 0.71073
_diffrn_reflns_av_R_equivalents 0.1049
_diffrn_reflns_av_sigmaI/netI 0.1107
_diffrn_reflns_limit_h_max 12
_diffrn_reflns_limit_h_min -12
_diffrn_reflns_limit_k_max 18
_diffrn_reflns_limit_k_min -17
_diffrn_reflns_limit_l_max 22
_diffrn_reflns_limit_l_min -21
_diffrn_reflns_number 35491
_diffrn_reflns_theta_full 25.01
_diffrn_reflns_theta_max 25.01
_diffrn_reflns_theta_min 2.94
_exptl_absorpt_coefficient_mu 2.247
_exptl_absorpt_correction_T_max 0.9821
_exptl_absorpt_correction_T_min 0.7628
_exptl_absorpt_correction_type multi-scan
_exptl_absorpt_process_details 'SADABS; Bruker, 2000'
_exptl_crystal_colour colorless
_exptl_crystal_density_diffrn 1.671
_exptl_crystal_density_method 'not measured'
_exptl_crystal_description block
_exptl_crystal_F_000 1328
_exptl_crystal_size_max 0.131
_exptl_crystal_size_mid 0.074
_exptl_crystal_size_min 0.067
_refine_diff_density_max 0.502
_refine_diff_density_min -0.699
_refine_diff_density_rms 0.140
_refine_ls_extinction_method none
_refine_ls_goodness_of_fit_ref 1.039
_refine_ls_hydrogen_treatment mixed
_refine_ls_matrix_type full
_refine_ls_number_parameters 362
_refine_ls_number_reflns 4727
_refine_ls_number_restraints 67
_refine_ls_restrained_S_all 1.046
_refine_ls_R_factor_all 0.0805
_refine_ls_R_factor_gt 0.0358
_refine_ls_shift/su_max 0.000
_refine_ls_shift/su_mean 0.000
_refine_ls_structure_factor_coef Fsqd
_refine_ls_weighting_details 'calc w=1/[\s^2^(Fo^2^)+(0.0135P)^2^+0.0000P] where P=(Fo^2^+2Fc^2^)/3'
_refine_ls_weighting_scheme calc
_refine_ls_wR_factor_gt 0.0551
_refine_ls_wR_factor_ref 0.0581
_reflns_number_gt 2959
_reflns_number_total 4727
_reflns_threshold_expression >2sigma(I)
_cod_data_source_file c9ce01779h2.cif
_cod_data_source_block 1
_cod_depositor_comments
;Adding full bibliography for 7239626--7239630.cif.

 Adding full bibliography for 7239626--7239630.cif.
;
_cod_original_sg_symbol_H-M P21/c
_cod_database_code 7239626

loop_
_symmetry_equiv_pos_as_xyz
'x, y, z'
'-x, y+1/2, -z+1/2'
'-x, -y, -z'
'x, -y-1/2, z-1/2'

loop_
_atom_site_label
_atom_site_type_symbol
_atom_site_fract_x
_atom_site_fract_y
_atom_site_fract_z
_atom_site_U_iso_or_equiv
_atom_site_adp_type
_atom_site_occupancy
_atom_site_symmetry_multiplicity
_atom_site_calc_flag
_atom_site_refinement_flags
Sm1 Sm 0.49379(3) -0.134434(16) -0.127455(15) 0.02507(10) Uani 1 1 d .
O3 O 0.6259(3) -0.0792(2) 0.00682(18) 0.0306(9) Uani 1 1 d .
O5 O 0.6077(3) 0.0040(2) 0.10192(19) 0.0318(9) Uani 1 1 d .
O7 O -0.4063(3) 0.0518(2) -0.74556(18) 0.0390(10) Uani 1 1 d .
O4 O -0.4777(3) 0.2096(2) -0.40575(19) 0.0348(9) Uani 1 1 d .
O1 O -0.4015(4) 0.3064(2) -0.46729(19) 0.0420(10) Uani 1 1 d .
O2 O -0.2777(4) 0.0724(2) -0.38028(19) 0.0441(10) Uani 1 1 d .
O6 O -0.5000(3) 0.1833(2) -0.74583(18) 0.0416(10) Uani 1 1 d .
O8 O 0.2503(4) -0.1702(2) -0.2026(2) 0.0486(11) Uani 1 1 d .
N1 N 0.7503(4) -0.1956(3) -0.0783(2) 0.0348(11) Uani 1 1 d .
N2 N 0.6847(4) -0.0264(3) -0.1292(2) 0.0352(11) Uani 1 1 d .
C6 C 1.0636(6) -0.0304(5) -0.0848(3) 0.0559(17) Uani 1 1 d U
H6 H 1.1331 0.0064 -0.0866 0.067 Uiso 1 1 calc R
C9 C 0.7519(7) 0.1161(4) -0.1563(3) 0.0629(18) Uani 1 1 d U
H9 H 0.7262 0.1736 -0.1733 0.076 Uiso 1 1 calc R
C25 C -0.3894(5) 0.1562(3) -0.4969(3) 0.0235(13) Uani 1 1 d .
C26 C -0.4234(5) 0.2285(4) -0.4534(3) 0.0275(13) Uani 1 1 d .
C8 C 0.8851(7) 0.0878(5) -0.1351(3) 0.0613(18) Uani 1 1 d U
H8 H 0.9515 0.1265 -0.1380 0.074 Uiso 1 1 calc R
C3 C 1.0235(7) -0.2572(4) -0.0269(4) 0.0602(19) Uani 1 1 d U
H3 H 1.1145 -0.2788 -0.0097 0.072 Uiso 1 1 calc R
C28 C 0.5685(5) -0.0227(3) 0.0320(3) 0.0248(13) Uani 1 1 d .
C27 C -0.4379(5) 0.1136(4) -0.7100(3) 0.0345(15) Uani 1 1 d .
C23 C -0.3982(5) 0.1031(3) -0.6229(3) 0.0306(13) Uani 1 1 d .
C12 C 0.8537(5) -0.1430(4) -0.0796(3) 0.0335(13) Uani 1 1 d U
C24 C -0.4253(5) 0.1669(3) -0.5785(3) 0.0266(13) Uani 1 1 d .
H24 H -0.4688 0.2188 -0.6032 0.032 Uiso 1 1 calc R
C15 C -0.1205(5) -0.1320(3) -0.2785(3) 0.0395(13) Uani 1 1 d .
H15 H -0.1470 -0.1829 -0.2605 0.047 Uiso 1 1 calc R
C14 C 0.0169(5) -0.1213(3) -0.2683(3) 0.0275(12) Uani 1 1 d .
O9 O 0.0808(5) -0.2720(3) -0.2272(3) 0.0820(14) Uani 1 1 d U
H9A H 0.1469 -0.3062 -0.2161 0.123 Uiso 1 1 calc R
C22 C -0.3375(6) 0.0262(4) -0.5862(3) 0.0508(16) Uani 1 1 d .
H22 H -0.3230 -0.0187 -0.6161 0.061 Uiso 1 1 calc R
C7 C 0.9248(6) 0.0028(4) -0.1090(3) 0.0409(15) Uani 1 1 d U
C16 C -0.2190(5) -0.0668(4) -0.3155(3) 0.0415(15) Uani 1 1 d .
H16 H -0.3113 -0.0733 -0.3219 0.050 Uiso 1 1 calc R
C21 C -0.2975(6) 0.0135(4) -0.5060(3) 0.0536(17) Uani 1 1 d .
H21 H -0.2540 -0.0385 -0.4818 0.064 Uiso 1 1 calc R
C18 C -0.0412(6) 0.0202(4) -0.3304(3) 0.0491(16) Uani 1 1 d .
H18 H -0.0147 0.0721 -0.3471 0.059 Uiso 1 1 calc R
C20 C -0.3228(5) 0.0793(4) -0.4621(3) 0.0343(14) Uani 1 1 d .
C17 C -0.1780(6) 0.0071(4) -0.3426(3) 0.0344(14) Uani 1 1 d .
C13 C 0.1246(6) -0.1890(4) -0.2307(3) 0.0359(14) Uani 1 1 d U
C19 C 0.0570(5) -0.0446(4) -0.2930(3) 0.0438(15) Uani 1 1 d .
H19 H 0.1502 -0.0365 -0.2845 0.053 Uiso 1 1 calc R
C11 C 0.8203(6) -0.0541(4) -0.1067(3) 0.0342(14) Uani 1 1 d U
C1 C 0.7843(6) -0.2755(4) -0.0510(3) 0.0538(17) Uani 1 1 d .
H1 H 0.7143 -0.3117 -0.0490 0.065 Uiso 1 1 calc R
C10 C 0.6538(6) 0.0561(4) -0.1519(3) 0.0543(17) Uani 1 1 d U
H10 H 0.5624 0.0753 -0.1656 0.065 Uiso 1 1 calc R
C2 C 0.9204(7) -0.3095(4) -0.0245(4) 0.067(2) Uani 1 1 d U
H2 H 0.9398 -0.3669 -0.0057 0.080 Uiso 1 1 calc R
C5 C 1.0958(6) -0.1122(5) -0.0598(3) 0.0571(18) Uani 1 1 d U
H5 H 1.1874 -0.1318 -0.0450 0.068 Uiso 1 1 calc R
C4 C 0.9933(6) -0.1715(4) -0.0550(3) 0.0463(16) Uani 1 1 d U

loop_
_atom_site_aniso_label
_atom_site_aniso_U_11
_atom_site_aniso_U_22
_atom_site_aniso_U_33
_atom_site_aniso_U_23
_atom_site_aniso_U_13
_atom_site_aniso_U_12
Sm1 0.02270(15) 0.02806(15) 0.02517(15) -0.00098(17) 0.01069(11) -0.00002(17)
O3 0.021(2) 0.035(2) 0.036(2) -0.0056(18) 0.0123(17) 0.0074(18)
O5 0.033(2) 0.037(2) 0.022(2) -0.0033(18) 0.0081(17) 0.0060(17)
O7 0.045(3) 0.048(3) 0.030(2) -0.0067(19) 0.0222(19) 0.005(2)
O4 0.037(2) 0.033(2) 0.043(2) -0.0039(18) 0.026(2) -0.0007(18)
O1 0.058(3) 0.034(2) 0.047(2) 0.005(2) 0.034(2) 0.004(2)
O2 0.058(3) 0.047(3) 0.023(2) 0.0024(18) 0.013(2) 0.025(2)
O6 0.045(3) 0.051(3) 0.028(2) 0.002(2) 0.015(2) 0.010(2)
O8 0.020(2) 0.059(3) 0.052(3) 0.013(2) 0.000(2) 0.0024(19)
N1 0.035(3) 0.026(3) 0.045(3) -0.001(2) 0.018(2) -0.003(2)
N2 0.036(3) 0.032(3) 0.037(3) 0.000(2) 0.015(2) -0.003(2)
C6 0.041(4) 0.083(5) 0.054(4) -0.015(4) 0.030(3) -0.025(4)
C9 0.075(5) 0.049(4) 0.066(4) 0.011(3) 0.030(4) -0.009(4)
C25 0.019(3) 0.024(4) 0.024(3) -0.004(2) 0.005(2) 0.002(2)
C26 0.014(3) 0.036(4) 0.026(4) -0.001(3) 0.002(3) 0.004(3)
C8 0.071(5) 0.071(5) 0.052(4) -0.006(3) 0.035(4) -0.033(4)
C3 0.028(4) 0.073(5) 0.079(5) -0.009(4) 0.021(4) 0.020(4)
C28 0.019(3) 0.028(3) 0.029(4) 0.008(3) 0.011(3) -0.001(3)
C27 0.018(3) 0.053(5) 0.033(4) 0.004(3) 0.012(3) -0.004(3)
C23 0.023(3) 0.041(4) 0.025(3) -0.001(3) 0.008(3) 0.006(3)
C12 0.026(3) 0.047(4) 0.027(3) -0.012(3) 0.011(2) 0.002(3)
C24 0.018(3) 0.028(3) 0.033(3) 0.000(3) 0.009(3) 0.005(2)
C15 0.036(4) 0.035(3) 0.041(3) 0.001(3) 0.010(3) -0.006(4)
C14 0.020(3) 0.031(3) 0.028(3) -0.004(3) 0.006(2) -0.001(3)
O9 0.087(4) 0.050(2) 0.109(4) 0.011(3) 0.042(3) 0.008(3)
C22 0.068(5) 0.055(4) 0.031(4) -0.009(3) 0.022(3) 0.017(4)
C7 0.038(4) 0.053(4) 0.038(3) -0.010(3) 0.023(3) -0.018(3)
C16 0.021(4) 0.049(4) 0.048(4) -0.006(3) 0.007(3) 0.006(3)
C21 0.084(5) 0.042(4) 0.033(4) 0.002(3) 0.023(3) 0.028(3)
C18 0.053(5) 0.043(4) 0.064(4) 0.016(3) 0.037(4) 0.004(4)
C20 0.036(4) 0.045(4) 0.022(3) -0.001(3) 0.012(3) 0.006(3)
C17 0.037(4) 0.038(4) 0.022(3) 0.004(3) 0.006(3) 0.011(3)
C13 0.027(4) 0.054(3) 0.026(3) 0.001(3) 0.010(3) 0.007(3)
C19 0.028(4) 0.045(4) 0.062(4) 0.010(3) 0.023(3) 0.003(3)
C11 0.027(3) 0.051(4) 0.025(3) -0.013(3) 0.012(3) -0.017(3)
C1 0.035(4) 0.043(4) 0.078(5) -0.001(4) 0.018(4) 0.001(3)
C10 0.062(4) 0.043(4) 0.060(4) 0.011(3) 0.028(3) -0.007(3)
C2 0.050(4) 0.046(4) 0.101(5) 0.004(4) 0.027(4) 0.008(4)
C5 0.035(4) 0.089(5) 0.054(4) -0.023(4) 0.025(3) -0.011(4)
C4 0.031(4) 0.059(4) 0.049(4) -0.017(3) 0.017(3) -0.002(3)

loop_
_atom_type_symbol
_atom_type_description
_atom_type_scat_dispersion_real
_atom_type_scat_dispersion_imag
_atom_type_scat_source
C C 0.0033 0.0016 'International Tables Vol C Tables 4.2.6.8 and 6.1.1.4'
H H 0.0000 0.0000 'International Tables Vol C Tables 4.2.6.8 and 6.1.1.4'
N N 0.0061 0.0033 'International Tables Vol C Tables 4.2.6.8 and 6.1.1.4'
O O 0.0106 0.0060 'International Tables Vol C Tables 4.2.6.8 and 6.1.1.4'
Sm Sm -0.1638 3.4418 'International Tables Vol C Tables 4.2.6.8 and 6.1.1.4'

loop_
_geom_angle_atom_site_label_1
_geom_angle_atom_site_label_2
_geom_angle_atom_site_label_3
_geom_angle
_geom_angle_site_symmetry_1
_geom_angle_site_symmetry_3
O5 Sm1 O8 81.34(11) 3_655 .
O5 Sm1 O3 67.85(10) 3_655 .
O8 Sm1 O3 133.11(11) . .
O5 Sm1 O4 131.62(11) 3_655 2_544
O8 Sm1 O4 76.19(11) . 2_544
O3 Sm1 O4 98.32(11) . 2_544
O5 Sm1 O7 75.43(11) 3_655 3_554
O8 Sm1 O7 71.44(11) . 3_554
O3 Sm1 O7 128.46(11) . 3_554
O4 Sm1 O7 133.22(11) 2_544 3_554
O5 Sm1 O6 128.55(11) 3_655 3_554
O8 Sm1 O6 79.92(11) . 3_554
O3 Sm1 O6 146.97(11) . 3_554
O4 Sm1 O6 88.86(11) 2_544 3_554
O7 Sm1 O6 53.21(11) 3_554 3_554
O5 Sm1 O1 79.91(11) 3_655 2_544
O8 Sm1 O1 72.39(11) . 2_544
O3 Sm1 O1 68.18(10) . 2_544
O4 Sm1 O1 52.65(11) 2_544 2_544
O7 Sm1 O1 138.62(11) 3_554 2_544
O6 Sm1 O1 136.51(11) 3_554 2_544
O5 Sm1 N2 83.52(12) 3_655 .
O8 Sm1 N2 140.56(12) . .
O3 Sm1 N2 71.47(11) . .
O4 Sm1 N2 137.85(13) 2_544 .
O7 Sm1 N2 69.56(12) 3_554 .
O6 Sm1 N2 81.59(11) 3_554 .
O1 Sm1 N2 139.61(11) 2_544 .
O5 Sm1 N1 134.60(12) 3_655 .
O8 Sm1 N1 143.85(13) . .
O3 Sm1 N1 72.72(11) . .
O4 Sm1 N1 74.92(12) 2_544 .
O7 Sm1 N1 115.43(12) 3_554 .
O6 Sm1 N1 78.24(12) 3_554 .
O1 Sm1 N1 105.59(12) 2_544 .
N2 Sm1 N1 62.96(14) . .
O5 Sm1 C27 101.84(14) 3_655 3_554
O8 Sm1 C27 73.16(13) . 3_554
O3 Sm1 C27 145.45(12) . 3_554
O4 Sm1 C27 111.48(14) 2_544 3_554
O7 Sm1 C27 26.51(12) 3_554 3_554
O6 Sm1 C27 26.72(12) 3_554 3_554
O1 Sm1 C27 144.80(12) 2_544 3_554
N2 Sm1 C27 74.68(13) . 3_554
N1 Sm1 C27 97.90(14) . 3_554
O5 Sm1 C26 105.64(14) 3_655 2_544
O8 Sm1 C26 72.12(12) . 2_544
O3 Sm1 C26 82.88(13) . 2_544
O4 Sm1 C26 26.47(11) 2_544 2_544
O7 Sm1 C26 142.91(12) 3_554 2_544
O6 Sm1 C26 113.19(14) 3_554 2_544
O1 Sm1 C26 26.19(12) 2_544 2_544
N2 Sm1 C26 147.29(13) . 2_544
N1 Sm1 C26 90.60(14) . 2_544
C27 Sm1 C26 131.19(15) 3_554 2_544
C28 O3 Sm1 117.5(3) . .
C28 O5 Sm1 119.5(3) . 3_655
C27 O7 Sm1 92.5(3) . 3_554
C26 O4 Sm1 93.1(3) . 2_554
C26 O1 Sm1 92.2(3) . 2_554
C20 O2 C17 116.3(4) . .
C27 O6 Sm1 92.0(3) . 3_554
C13 O8 Sm1 170.8(4) . .
C1 N1 C12 117.6(5) . .
C1 N1 Sm1 122.6(4) . .
C12 N1 Sm1 119.7(3) . .
C10 N2 C11 118.4(5) . .
C10 N2 Sm1 121.0(4) . .
C11 N2 Sm1 120.6(3) . .
C5 C6 C7 121.5(6) . .
C5 C6 H6 119.2 . .
C7 C6 H6 119.2 . .
C8 C9 C10 117.9(6) . .
C8 C9 H9 121.0 . .
C10 C9 H9 121.0 . .
C20 C25 C24 117.4(4) . .
C20 C25 C26 124.1(4) . .
C24 C25 C26 118.6(4) . .
O1 C26 O4 122.0(5) . .
O1 C26 C25 118.7(5) . .
O4 C26 C25 119.2(5) . .
O1 C26 Sm1 61.6(3) . 2_554
O4 C26 Sm1 60.5(3) . 2_554
C25 C26 Sm1 178.8(3) . 2_554
C9 C8 C7 121.6(6) . .
C9 C8 H8 119.2 . .
C7 C8 H8 119.2 . .
C2 C3 C4 120.1(6) . .
C2 C3 H3 119.9 . .
C4 C3 H3 119.9 . .
O3 C28 O5 127.5(4) . .
O3 C28 C28 116.6(6) . 3_655
O5 C28 C28 115.9(6) . 3_655
O7 C27 O6 122.2(5) . .
O7 C27 C23 117.7(5) . .
O6 C27 C23 120.1(5) . .
O7 C27 Sm1 61.0(3) . 3_554
O6 C27 Sm1 61.3(2) . 3_554
C23 C27 Sm1 176.2(3) . 3_554
C22 C23 C24 118.3(4) . .
C22 C23 C27 119.3(5) . .
C24 C23 C27 122.3(5) . .
N1 C12 C4 123.0(5) . .
N1 C12 C11 118.8(5) . .
C4 C12 C11 118.2(5) . .
C23 C24 C25 122.1(4) . .
C23 C24 H24 119.0 . .
C25 C24 H24 119.0 . .
C14 C15 C16 120.1(5) . .
C14 C15 H15 119.9 . .
C16 C15 H15 119.9 . .
C19 C14 C15 119.8(5) . .
C19 C14 C13 117.9(5) . .
C15 C14 C13 122.2(5) . .
C13 O9 H9A 109.5 . .
C23 C22 C21 121.6(5) . .
C23 C22 H22 119.2 . .
C21 C22 H22 119.2 . .
C8 C7 C11 117.3(6) . .
C8 C7 C6 124.1(6) . .
C11 C7 C6 118.6(6) . .
C17 C16 C15 118.9(5) . .
C17 C16 H16 120.5 . .
C15 C16 H16 120.5 . .
C22 C21 C20 119.1(5) . .
C22 C21 H21 120.4 . .
C20 C21 H21 120.4 . .
C17 C18 C19 119.1(5) . .
C17 C18 H18 120.4 . .
C19 C18 H18 120.4 . .
C25 C20 C21 121.4(5) . .
C25 C20 O2 116.9(4) . .
C21 C20 O2 121.7(5) . .
C16 C17 C18 121.7(5) . .
C16 C17 O2 118.8(5) . .
C18 C17 O2 119.4(5) . .
O8 C13 O9 121.4(5) . .
O8 C13 C14 120.8(5) . .
O9 C13 C14 117.8(5) . .
C14 C19 C18 120.1(5) . .
C14 C19 H19 119.9 . .
C18 C19 H19 119.9 . .
N2 C11 C7 121.6(5) . .
N2 C11 C12 117.8(5) . .
C7 C11 C12 120.6(5) . .
N1 C1 C2 123.6(6) . .
N1 C1 H1 118.2 . .
C2 C1 H1 118.2 . .
N2 C10 C9 123.2(6) . .
N2 C10 H10 118.4 . .
C9 C10 H10 118.4 . .
C3 C2 C1 118.7(6) . .
C3 C2 H2 120.6 . .
C1 C2 H2 120.6 . .
C6 C5 C4 121.7(6) . .
C6 C5 H5 119.2 . .
C4 C5 H5 119.2 . .
C3 C4 C12 116.9(6) . .
C3 C4 C5 123.6(6) . .
C12 C4 C5 119.4(6) . .

loop_
_geom_bond_atom_site_label_1
_geom_bond_atom_site_label_2
_geom_bond_distance
_geom_bond_site_symmetry_2
Sm1 O5 2.388(3) 3_655
Sm1 O8 2.406(4) .
Sm1 O3 2.437(3) .
Sm1 O4 2.472(3) 2_544
Sm1 O7 2.481(3) 3_554
Sm1 O6 2.488(3) 3_554
Sm1 O1 2.497(3) 2_544
Sm1 N2 2.599(4) .
Sm1 N1 2.623(4) .
Sm1 C27 2.835(5) 3_554
Sm1 C26 2.837(5) 2_544
O3 C28 1.246(5) .
O5 C28 1.252(5) .
O5 Sm1 2.388(3) 3_655
O7 C27 1.267(5) .
O7 Sm1 2.481(3) 3_554
O4 C26 1.266(5) .
O4 Sm1 2.472(3) 2_554
O1 C26 1.253(5) .
O1 Sm1 2.497(3) 2_554
O2 C20 1.391(5) .
O2 C17 1.399(5) .
O6 C27 1.275(5) .
O6 Sm1 2.488(3) 3_554
O8 C13 1.231(6) .
N1 C1 1.306(6) .
N1 C12 1.354(6) .
N2 C10 1.319(6) .
N2 C11 1.369(6) .
C6 C5 1.320(7) .
C6 C7 1.423(7) .
C6 H6 0.9300 .
C9 C8 1.353(7) .
C9 C10 1.402(7) .
C9 H9 0.9300 .
C25 C20 1.376(6) .
C25 C24 1.406(6) .
C25 C26 1.491(6) .
C26 Sm1 2.837(5) 2_554
C8 C7 1.382(7) .
C8 H8 0.9300 .
C3 C2 1.356(7) .
C3 C4 1.389(7) .
C3 H3 0.9300 .
C28 C28 1.589(9) 3_655
C27 C23 1.499(6) .
C27 Sm1 2.835(5) 3_554
C23 C22 1.368(6) .
C23 C24 1.376(6) .
C12 C4 1.408(6) .
C12 C11 1.434(7) .
C24 H24 0.9300 .
C15 C14 1.381(6) .
C15 C16 1.389(6) .
C15 H15 0.9300 .
C14 C19 1.380(6) .
C14 C13 1.470(7) .
O9 C13 1.354(6) .
O9 H9A 0.8200 .
C22 C21 1.378(6) .
C22 H22 0.9300 .
C7 C11 1.409(6) .
C16 C17 1.369(6) .
C16 H16 0.9300 .
C21 C20 1.384(6) .
C21 H21 0.9300 .
C18 C17 1.370(6) .
C18 C19 1.385(6) .
C18 H18 0.9300 .
C19 H19 0.9300 .
C1 C2 1.400(7) .
C1 H1 0.9300 .
C10 H10 0.9300 .
C2 H2 0.9300 .
C5 C4 1.433(7) .
C5 H5 0.9300 .

loop_
_geom_torsion_atom_site_label_1
_geom_torsion_atom_site_label_2
_geom_torsion_atom_site_label_3
_geom_torsion_atom_site_label_4
_geom_torsion
_geom_torsion_site_symmetry_1
_geom_torsion_site_symmetry_4
O5 Sm1 O3 C28 14.0(3) 3_655 .
O8 Sm1 O3 C28 -38.8(4) . .
O4 Sm1 O3 C28 -117.7(3) 2_544 .
O7 Sm1 O3 C28 61.9(4) 3_554 .
O6 Sm1 O3 C28 141.5(3) 3_554 .
O1 Sm1 O3 C28 -73.6(3) 2_544 .
N2 Sm1 O3 C28 104.5(4) . .
N1 Sm1 O3 C28 171.0(4) . .
C27 Sm1 O3 C28 92.5(4) 3_554 .
C26 Sm1 O3 C28 -96.1(4) 2_544 .
O5 Sm1 O8 C13 -67(2) 3_655 .
O3 Sm1 O8 C13 -19(2) . .
O4 Sm1 O8 C13 70(2) 2_544 .
O7 Sm1 O8 C13 -144(2) 3_554 .
O6 Sm1 O8 C13 161(2) 3_554 .
O1 Sm1 O8 C13 15(2) 2_544 .
N2 Sm1 O8 C13 -136(2) . .
N1 Sm1 O8 C13 108(2) . .
C27 Sm1 O8 C13 -172(2) 3_554 .
C26 Sm1 O8 C13 43(2) 2_544 .
O5 Sm1 N1 C1 130.3(4) 3_655 .
O8 Sm1 N1 C1 -42.1(5) . .
O3 Sm1 N1 C1 99.8(4) . .
O4 Sm1 N1 C1 -4.1(4) 2_544 .
O7 Sm1 N1 C1 -135.2(4) 3_554 .
O6 Sm1 N1 C1 -96.1(4) 3_554 .
O1 Sm1 N1 C1 39.2(4) 2_544 .
N2 Sm1 N1 C1 177.4(4) . .
C27 Sm1 N1 C1 -114.3(4) 3_554 .
C26 Sm1 N1 C1 17.5(4) 2_544 .
O5 Sm1 N1 C12 -48.6(4) 3_655 .
O8 Sm1 N1 C12 138.9(3) . .
O3 Sm1 N1 C12 -79.1(3) . .
O4 Sm1 N1 C12 177.0(4) 2_544 .
O7 Sm1 N1 C12 45.9(4) 3_554 .
O6 Sm1 N1 C12 85.0(3) 3_554 .
O1 Sm1 N1 C12 -139.7(3) 2_544 .
N2 Sm1 N1 C12 -1.5(3) . .
C27 Sm1 N1 C12 66.8(3) 3_554 .
C26 Sm1 N1 C12 -161.5(3) 2_544 .
O5 Sm1 N2 C10 -29.8(4) 3_655 .
O8 Sm1 N2 C10 38.1(5) . .
O3 Sm1 N2 C10 -98.6(4) . .
O4 Sm1 N2 C10 179.6(3) 2_544 .
O7 Sm1 N2 C10 47.0(4) 3_554 .
O6 Sm1 N2 C10 100.8(4) 3_554 .
O1 Sm1 N2 C10 -95.9(4) 2_544 .
N1 Sm1 N2 C10 -178.2(4) . .
C27 Sm1 N2 C10 74.4(4) 3_554 .
C26 Sm1 N2 C10 -138.8(4) 2_544 .
O5 Sm1 N2 C11 150.3(3) 3_655 .
O8 Sm1 N2 C11 -141.8(3) . .
O3 Sm1 N2 C11 81.6(3) . .
O4 Sm1 N2 C11 -0.2(4) 2_544 .
O7 Sm1 N2 C11 -132.9(4) 3_554 .
O6 Sm1 N2 C11 -79.1(3) 3_554 .
O1 Sm1 N2 C11 84.2(4) 2_544 .
N1 Sm1 N2 C11 2.0(3) . .
C27 Sm1 N2 C11 -105.5(4) 3_554 .
C26 Sm1 N2 C11 41.3(5) 2_544 .
Sm1 O1 C26 O4 1.2(5) 2_554 .
Sm1 O1 C26 C25 178.7(4) 2_554 .
Sm1 O4 C26 O1 -1.2(5) 2_554 .
Sm1 O4 C26 C25 -178.7(4) 2_554 .
C20 C25 C26 O1 136.8(5) . .
C24 C25 C26 O1 -42.3(6) . .
C20 C25 C26 O4 -45.7(7) . .
C24 C25 C26 O4 135.3(5) . .
C20 C25 C26 Sm1 -119(20) . 2_554
C24 C25 C26 Sm1 62(20) . 2_554
C10 C9 C8 C7 -0.6(9) . .
Sm1 O3 C28 O5 168.1(4) . .
Sm1 O3 C28 C28 -13.5(6) . 3_655
Sm1 O5 C28 O3 166.5(4) 3_655 .
Sm1 O5 C28 C28 -11.9(6) 3_655 3_655
Sm1 O7 C27 O6 3.4(5) 3_554 .
Sm1 O7 C27 C23 -176.0(4) 3_554 .
Sm1 O6 C27 O7 -3.4(5) 3_554 .
Sm1 O6 C27 C23 176.0(4) 3_554 .
O7 C27 C23 C22 -3.7(7) . .
O6 C27 C23 C22 176.9(5) . .
Sm1 C27 C23 C22 -73(6) 3_554 .
O7 C27 C23 C24 178.8(4) . .
O6 C27 C23 C24 -0.5(7) . .
Sm1 C27 C23 C24 110(6) 3_554 .
C1 N1 C12 C4 1.8(7) . .
Sm1 N1 C12 C4 -179.2(3) . .
C1 N1 C12 C11 -177.9(4) . .
Sm1 N1 C12 C11 1.1(6) . .
C22 C23 C24 C25 1.7(7) . .
C27 C23 C24 C25 179.2(4) . .
C20 C25 C24 C23 1.2(7) . .
C26 C25 C24 C23 -179.7(4) . .
C16 C15 C14 C19 1.8(7) . .
C16 C15 C14 C13 -179.0(4) . .
C24 C23 C22 C21 -3.3(8) . .
C27 C23 C22 C21 179.2(5) . .
C9 C8 C7 C11 1.1(8) . .
C9 C8 C7 C6 -179.0(5) . .
C5 C6 C7 C8 179.5(6) . .
C5 C6 C7 C11 -0.7(8) . .
C14 C15 C16 C17 0.9(7) . .
C23 C22 C21 C20 1.8(9) . .
C24 C25 C20 C21 -2.7(7) . .
C26 C25 C20 C21 178.2(5) . .
C24 C25 C20 O2 175.0(4) . .
C26 C25 C20 O2 -4.1(7) . .
C22 C21 C20 C25 1.3(8) . .
C22 C21 C20 O2 -176.4(5) . .
C17 O2 C20 C25 -162.8(5) . .
C17 O2 C20 C21 14.9(7) . .
C15 C16 C17 C18 -3.3(8) . .
C15 C16 C17 O2 179.6(4) . .
C19 C18 C17 C16 2.9(8) . .
C19 C18 C17 O2 180.0(4) . .
C20 O2 C17 C16 -107.1(5) . .
C20 O2 C17 C18 75.7(6) . .
Sm1 O8 C13 O9 -77(2) . .
Sm1 O8 C13 C14 103(2) . .
C19 C14 C13 O8 19.3(7) . .
C15 C14 C13 O8 -159.9(5) . .
C19 C14 C13 O9 -161.5(5) . .
C15 C14 C13 O9 19.3(7) . .
C15 C14 C19 C18 -2.3(7) . .
C13 C14 C19 C18 178.5(5) . .
C17 C18 C19 C14 -0.1(8) . .
C10 N2 C11 C7 -1.4(7) . .
Sm1 N2 C11 C7 178.5(3) . .
C10 N2 C11 C12 177.8(4) . .
Sm1 N2 C11 C12 -2.3(6) . .
C8 C7 C11 N2 -0.1(7) . .
C6 C7 C11 N2 -180.0(4) . .
C8 C7 C11 C12 -179.3(4) . .
C6 C7 C11 C12 0.8(7) . .
N1 C12 C11 N2 0.8(6) . .
C4 C12 C11 N2 -178.9(4) . .
N1 C12 C11 C7 -180.0(4) . .
C4 C12 C11 C7 0.3(7) . .
C12 N1 C1 C2 -1.1(8) . .
Sm1 N1 C1 C2 179.9(4) . .
C11 N2 C10 C9 2.0(8) . .
Sm1 N2 C10 C9 -177.9(4) . .
C8 C9 C10 N2 -1.0(9) . .
C4 C3 C2 C1 0.1(10) . .
N1 C1 C2 C3 0.2(10) . .
C7 C6 C5 C4 -0.6(9) . .
C2 C3 C4 C12 0.5(9) . .
C2 C3 C4 C5 -179.7(5) . .
N1 C12 C4 C3 -1.5(7) . .
C11 C12 C4 C3 178.2(5) . .
N1 C12 C4 C5 178.7(4) . .
C11 C12 C4 C5 -1.5(7) . .
C6 C5 C4 C3 -178.0(6) . .
C6 C5 C4 C12 1.8(8) . .
